data_4336436
loop_
_publ_author_name
'Vadapalli Chandrasekhar'
'Sourav Das'
'Atanu Dey'
'Sakiat Hossain'
'Jean-Pascal Sutter'

_publ_contact_author_address
;Department of Chemistry
Indian Institute of Technology Kanpur
Kanpur 208016
Uttarpradesh
India
;
_publ_contact_author_email vc@iitk.ac.in
_publ_contact_author_fax '+91-512-259 7436'
_publ_contact_author_name 'Prof. V. Chandrasekhar'
_publ_contact_author_phone '+91-512-259 7259'
_publ_section_title
;
 Tetranuclear Lanthanide (III) Complexes Containing Dimeric Subunits:
 Single-Molecule Magnet Behavior for the Dy4 Analogue
;
_journal_name_full 'Inorganic Chemistry'
_journal_page_first 11956
_journal_page_last 11965
_journal_paper_doi 10.1021/ic401652f
_journal_volume 52
_journal_year 2013
_chemical_formula_moiety 'C92 H110 Cl6 N12 O28 Tb4'
_chemical_formula_sum 'C92 H110 Cl6 N12 O28 Tb4'
_chemical_formula_weight 2680.30
_chemical_name_systematic
;
 ?
;
_space_group_IT_number 61
_symmetry_cell_setting orthorhombic
_symmetry_space_group_name_Hall '-P 2ac 2ab'
_symmetry_space_group_name_H-M 'P b c a'
_atom_sites_solution_hydrogens geom
_atom_sites_solution_primary direct
_atom_sites_solution_secondary difmap
_audit_creation_method SHELXL-97
_cell_angle_alpha 90.00
_cell_angle_beta 90.00
_cell_angle_gamma 90.00
_cell_formula_units_Z 4
_cell_length_a 25.0177(9)
_cell_length_b 15.6762(6)
_cell_length_c 27.8190(11)
_cell_measurement_reflns_used 9962
_cell_measurement_temperature 296(2)
_cell_measurement_theta_max 25.36
_cell_measurement_theta_min 2.21
_cell_volume 10910.1(7)
_computing_cell_refinement 'Bruker SMART'
_computing_data_collection 'Bruker SMART'
_computing_data_reduction 'Bruker SAINT'
_computing_molecular_graphics 'Bruker SHELXTL'
_computing_publication_material 'Bruker SHELXTL'
_computing_structure_refinement 'Bruker SHELXTL'
_computing_structure_solution 'Bruker SHELXTL'
_diffrn_ambient_temperature 296(2)
_diffrn_measured_fraction_theta_full 0.993
_diffrn_measured_fraction_theta_max 0.993
_diffrn_radiation_monochromator graphite
_diffrn_radiation_source 'fine-focus sealed tube'
_diffrn_radiation_type MoK\a
_diffrn_radiation_wavelength 0.71073
_diffrn_reflns_av_R_equivalents 0.0594
_diffrn_reflns_av_sigmaI/netI 0.0617
_diffrn_reflns_limit_h_max 22
_diffrn_reflns_limit_h_min -29
_diffrn_reflns_limit_k_max 18
_diffrn_reflns_limit_k_min -13
_diffrn_reflns_limit_l_max 33
_diffrn_reflns_limit_l_min -26
_diffrn_reflns_number 44285
_diffrn_reflns_theta_full 25.03
_diffrn_reflns_theta_max 25.03
_diffrn_reflns_theta_min 4.14
_exptl_absorpt_coefficient_mu 2.784
_exptl_absorpt_correction_T_max 1
_exptl_absorpt_correction_T_min 0.753154
_exptl_absorpt_correction_type empirical
_exptl_absorpt_process_details sadabs
_exptl_crystal_colour yellow
_exptl_crystal_density_diffrn 1.632
_exptl_crystal_description block
_exptl_crystal_F_000 5328
_exptl_crystal_size_max 0.053
_exptl_crystal_size_mid 0.031
_exptl_crystal_size_min 0.017
_refine_diff_density_max 1.110
_refine_diff_density_min -1.003
_refine_diff_density_rms 0.113
_refine_ls_extinction_method none
_refine_ls_goodness_of_fit_ref 1.051
_refine_ls_hydrogen_treatment mixed
_refine_ls_matrix_type full
_refine_ls_number_parameters 657
_refine_ls_number_reflns 9564
_refine_ls_number_restraints 22
_refine_ls_restrained_S_all 1.051
_refine_ls_R_factor_all 0.0774
_refine_ls_R_factor_gt 0.0402
_refine_ls_shift/su_max 0.003
_refine_ls_shift/su_mean 0.000
_refine_ls_structure_factor_coef Fsqd
_refine_ls_weighting_details 'calc w=1/[\s^2^(Fo^2^)+(0.0346P)^2^+22.6737P] where P=(Fo^2^+2Fc^2^)/3'
_refine_ls_weighting_scheme calc
_refine_ls_wR_factor_gt 0.0858
_refine_ls_wR_factor_ref 0.1039
_reflns_number_gt 6464
_reflns_number_total 9564
_reflns_threshold_expression >2sigma(I)
_cod_data_source_file ic401652f_si_001_2.cif
_cod_data_source_block Tb4
_cod_database_code 4336436

loop_
_symmetry_equiv_pos_as_xyz
'x, y, z'
'x+1/2, -y+1/2, -z'
'-x, y+1/2, -z+1/2'
'-x+1/2, -y, z+1/2'
'-x, -y, -z'
'-x-1/2, y-1/2, z'
'x, -y-1/2, z-1/2'
'x-1/2, y, -z-1/2'

loop_
_atom_site_label
_atom_site_type_symbol
_atom_site_fract_x
_atom_site_fract_y
_atom_site_fract_z
_atom_site_U_iso_or_equiv
_atom_site_adp_type
_atom_site_occupancy
_atom_site_symmetry_multiplicity
_atom_site_calc_flag
_atom_site_refinement_flags
Tb1 Tb 0.418506(11) 0.26461(2) 0.835874(11) 0.03635(10) Uani 1 1 d .
Tb2 Tb 0.411697(11) 0.089086(19) 0.932875(11) 0.03149(10) Uani 1 1 d .
Cl1 Cl 0.55637(18) 0.3193(5) 0.11770(16) 0.279(4) Uani 1 1 d .
Cl2 Cl 0.62565(14) 0.2412(2) 0.18156(13) 0.1365(12) Uani 1 1 d .
Cl3 Cl 0.66722(17) 0.3523(3) 0.11019(16) 0.1737(16) Uani 1 1 d .
O1 O 0.40341(19) 0.3976(3) 0.79348(19) 0.0604(14) Uani 1 1 d D
H1 H 0.4315(7) 0.427(2) 0.798(3) 0.091 Uiso 1 1 d D
O2 O 0.36092(15) 0.1883(3) 0.88707(14) 0.0373(10) Uani 1 1 d .
O3 O 0.37556(16) -0.0377(3) 0.95994(15) 0.0421(11) Uani 1 1 d .
O4 O 0.3759(2) -0.1992(3) 0.98421(19) 0.0651(15) Uani 1 1 d .
O5 O 0.38136(17) 0.0253(3) 0.85780(16) 0.0443(11) Uani 1 1 d D
H5 H 0.3535(14) 0.045(4) 0.8441(11) 0.066 Uiso 1 1 d D
O6 O 0.43025(16) 0.0807(3) 1.01949(15) 0.0406(11) Uani 1 1 d .
O7 O 0.46595(14) 0.1509(2) 0.87231(14) 0.0323(10) Uani 1 1 d .
O8 O 0.47766(16) 0.1692(3) 0.78074(14) 0.0405(11) Uani 1 1 d .
O9 O 0.42411(16) 0.2250(3) 0.96554(16) 0.0445(11) Uani 1 1 d .
O10 O 0.43137(18) 0.3272(3) 0.91015(16) 0.0476(12) Uani 1 1 d .
O11 O 0.49981(17) 0.3285(3) 0.82234(18) 0.0524(13) Uani 1 1 d .
O12 O 0.4944(2) 0.4657(3) 0.8053(2) 0.0694(15) Uani 1 1 d .
O13 O 0.36718(19) 0.2066(3) 0.77721(18) 0.0619(14) Uani 1 1 d .
O14 O 0.3170(2) 0.0956(4) 0.7952(2) 0.0779(18) Uani 1 1 d .
N1 N 0.3320(2) 0.3381(4) 0.8528(2) 0.0452(14) Uani 1 1 d .
N2 N 0.2936(2) 0.1925(4) 0.9432(2) 0.0490(15) Uani 1 1 d .
N3 N 0.3173(2) 0.1154(4) 0.9586(2) 0.0454(15) Uani 1 1 d .
N4 N 0.47015(19) -0.0503(3) 0.89348(18) 0.0358(12) Uani 1 1 d .
N5 N 0.51898(19) 0.0945(3) 1.00891(17) 0.0357(13) Uani 1 1 d .
H5A H 0.5504 0.0974 1.0212 0.043 Uiso 1 1 calc R
N6 N 0.51107(18) 0.0980(3) 0.95943(18) 0.0326(12) Uani 1 1 d .
C1 C 0.3566(3) 0.4489(5) 0.7966(3) 0.078(3) Uani 1 1 d D
H1A H 0.3396 0.4521 0.7653 0.094 Uiso 1 1 calc R
H1B H 0.3664 0.5063 0.8062 0.094 Uiso 1 1 calc R
C2 C 0.3177(3) 0.4118(5) 0.8327(3) 0.055(2) Uani 1 1 d .
C3 C 0.2708(3) 0.4527(5) 0.8440(3) 0.066(2) Uani 1 1 d .
H3 H 0.2615 0.5034 0.8288 0.079 Uiso 1 1 calc R
C4 C 0.2383(3) 0.4177(5) 0.8777(3) 0.065(2) Uani 1 1 d .
H4 H 0.2061 0.4441 0.8855 0.078 Uiso 1 1 calc R
C5 C 0.2529(3) 0.3430(5) 0.9004(3) 0.057(2) Uani 1 1 d .
H5B H 0.2317 0.3198 0.9245 0.069 Uiso 1 1 calc R
C6 C 0.2997(3) 0.3037(4) 0.8864(2) 0.0450(17) Uani 1 1 d .
C7 C 0.3189(2) 0.2232(4) 0.9070(2) 0.0431(17) Uani 1 1 d .
C8 C 0.2874(3) 0.0732(5) 0.9880(3) 0.058(2) Uani 1 1 d .
H8 H 0.2566 0.1004 0.9986 0.069 Uiso 1 1 calc R
C9 C 0.2966(3) -0.0110(5) 1.0063(3) 0.054(2) Uani 1 1 d .
C10 C 0.2594(3) -0.0423(7) 1.0396(3) 0.084(3) Uani 1 1 d .
H10 H 0.2330 -0.0060 1.0514 0.101 Uiso 1 1 calc R
C11 C 0.2610(4) -0.1244(8) 1.0551(4) 0.099(4) Uani 1 1 d .
H11 H 0.2364 -0.1439 1.0777 0.118 Uiso 1 1 calc R
C12 C 0.2995(3) -0.1788(6) 1.0368(3) 0.072(3) Uani 1 1 d .
H12 H 0.3004 -0.2355 1.0467 0.086 Uiso 1 1 calc R
C13 C 0.3368(3) -0.1497(5) 1.0041(3) 0.053(2) Uani 1 1 d .
C14 C 0.3375(2) -0.0635(4) 0.9889(2) 0.0426(17) Uani 1 1 d .
C15 C 0.3839(5) -0.2814(6) 1.0044(4) 0.130(5) Uani 1 1 d .
H15A H 0.4165 -0.3054 0.9921 0.194 Uiso 1 1 calc R
H15B H 0.3544 -0.3177 0.9960 0.194 Uiso 1 1 calc R
H15C H 0.3862 -0.2767 1.0388 0.194 Uiso 1 1 calc R
C16 C 0.4142(3) -0.0154(4) 0.8241(2) 0.0497(18) Uani 1 1 d D
H16A H 0.4245 0.0255 0.7997 0.060 Uiso 1 1 calc R
H16B H 0.3939 -0.0603 0.8085 0.060 Uiso 1 1 calc R
C17 C 0.4638(3) -0.0534(4) 0.8459(2) 0.0386(16) Uani 1 1 d .
C18 C 0.5017(3) -0.0863(4) 0.8150(2) 0.0485(18) Uani 1 1 d .
H18 H 0.4959 -0.0855 0.7820 0.058 Uiso 1 1 calc R
C19 C 0.5476(3) -0.1201(5) 0.8333(3) 0.056(2) Uani 1 1 d .
H19 H 0.5737 -0.1427 0.8132 0.067 Uiso 1 1 calc R
C20 C 0.5545(3) -0.1198(5) 0.8825(2) 0.0496(18) Uani 1 1 d .
H20 H 0.5853 -0.1428 0.8961 0.059 Uiso 1 1 calc R
C21 C 0.5157(2) -0.0853(4) 0.9110(2) 0.0369(15) Uani 1 1 d .
C22 C 0.4757(2) 0.0864(4) 1.0363(2) 0.0331(14) Uani 1 1 d .
C23 C 0.5541(2) 0.0997(4) 0.9346(2) 0.0363(15) Uani 1 1 d .
H23 H 0.5862 0.0965 0.9514 0.044 Uiso 1 1 calc R
C24 C 0.5573(2) 0.1062(4) 0.8831(2) 0.0336(15) Uani 1 1 d .
C25 C 0.6064(2) 0.0883(4) 0.8612(2) 0.0434(17) Uani 1 1 d .
H25 H 0.6355 0.0730 0.8801 0.052 Uiso 1 1 calc R
C26 C 0.6123(3) 0.0928(5) 0.8128(3) 0.0526(19) Uani 1 1 d .
H26 H 0.6447 0.0775 0.7988 0.063 Uiso 1 1 calc R
C27 C 0.5704(3) 0.1202(4) 0.7837(3) 0.0484(18) Uani 1 1 d .
H27 H 0.5749 0.1250 0.7506 0.058 Uiso 1 1 calc R
C28 C 0.5220(2) 0.1403(4) 0.8047(2) 0.0360(15) Uani 1 1 d .
C29 C 0.5137(2) 0.1319(4) 0.8547(2) 0.0327(15) Uani 1 1 d .
C30 C 0.4818(3) 0.1794(5) 0.7304(2) 0.056(2) Uani 1 1 d .
H30A H 0.4479 0.1975 0.7177 0.084 Uiso 1 1 calc R
H30B H 0.4917 0.1260 0.7160 0.084 Uiso 1 1 calc R
H30C H 0.5085 0.2215 0.7232 0.084 Uiso 1 1 calc R
C31 C 0.4249(2) 0.3019(5) 0.9521(3) 0.0424(16) Uani 1 1 d .
C32 C 0.4181(3) 0.3687(5) 0.9922(3) 0.056(2) Uani 1 1 d .
C33 C 0.3973(7) 0.4526(7) 0.9715(4) 0.182(7) Uani 1 1 d .
H33A H 0.4228 0.4749 0.9490 0.273 Uiso 1 1 calc R
H33B H 0.3922 0.4929 0.9970 0.273 Uiso 1 1 calc R
H33C H 0.3639 0.4427 0.9554 0.273 Uiso 1 1 calc R
C34 C 0.4722(5) 0.3819(9) 1.0149(5) 0.176(7) Uani 1 1 d .
H34A H 0.4865 0.3278 1.0247 0.264 Uiso 1 1 calc R
H34B H 0.4686 0.4183 1.0425 0.264 Uiso 1 1 calc R
H34C H 0.4958 0.4078 0.9920 0.264 Uiso 1 1 calc R
C35 C 0.3813(5) 0.3356(7) 1.0303(4) 0.153(6) Uani 1 1 d U
H35A H 0.3469 0.3239 1.0164 0.230 Uiso 1 1 calc R
H35B H 0.3775 0.3776 1.0551 0.230 Uiso 1 1 calc R
H35C H 0.3958 0.2842 1.0437 0.230 Uiso 1 1 calc R
C36 C 0.5190(3) 0.4028(5) 0.8217(2) 0.0497(19) Uani 1 1 d .
C37 C 0.5752(3) 0.4148(5) 0.8412(3) 0.060(2) Uani 1 1 d .
C38 C 0.5736(5) 0.3947(12) 0.8925(5) 0.216(10) Uani 1 1 d .
H38A H 0.5382 0.4043 0.9047 0.325 Uiso 1 1 calc R
H38B H 0.5984 0.4305 0.9094 0.325 Uiso 1 1 calc R
H38C H 0.5832 0.3360 0.8972 0.325 Uiso 1 1 calc R
C39 C 0.6115(4) 0.3621(12) 0.8138(7) 0.241(11) Uani 1 1 d U
H39A H 0.6280 0.3211 0.8347 0.362 Uiso 1 1 calc R
H39B H 0.6385 0.3974 0.7995 0.362 Uiso 1 1 calc R
H39C H 0.5921 0.3329 0.7890 0.362 Uiso 1 1 calc R
C40 C 0.5942(5) 0.5049(8) 0.8370(6) 0.182(8) Uani 1 1 d .
H40A H 0.6043 0.5162 0.8043 0.273 Uiso 1 1 calc R
H40B H 0.6245 0.5132 0.8577 0.273 Uiso 1 1 calc R
H40C H 0.5660 0.5430 0.8463 0.273 Uiso 1 1 calc R
C41 C 0.3280(3) 0.1589(6) 0.7702(3) 0.058(2) Uani 1 1 d U
C42 C 0.2896(3) 0.1828(6) 0.7292(3) 0.072(2) Uani 1 1 d .
C43 C 0.2641(4) 0.1007(8) 0.7087(4) 0.129(5) Uani 1 1 d .
H43A H 0.2910 0.0572 0.7057 0.193 Uiso 1 1 calc R
H43B H 0.2491 0.1125 0.6776 0.193 Uiso 1 1 calc R
H43C H 0.2365 0.0813 0.7299 0.193 Uiso 1 1 calc R
C44 C 0.2469(6) 0.2375(11) 0.7503(5) 0.232(10) Uani 1 1 d .
H44A H 0.2359 0.2140 0.7806 0.348 Uiso 1 1 calc R
H44B H 0.2169 0.2394 0.7288 0.348 Uiso 1 1 calc R
H44C H 0.2605 0.2941 0.7551 0.348 Uiso 1 1 calc R
C45 C 0.3206(4) 0.2213(9) 0.6878(4) 0.155(6) Uani 1 1 d .
H45A H 0.3393 0.2710 0.6988 0.232 Uiso 1 1 calc R
H45B H 0.2963 0.2369 0.6626 0.232 Uiso 1 1 calc R
H45C H 0.3458 0.1803 0.6759 0.232 Uiso 1 1 calc R
C46 C 0.6175(4) 0.2783(9) 0.1237(4) 0.122(4) Uani 1 1 d .
H46 H 0.6209 0.2299 0.1015 0.146 Uiso 1 1 calc R

loop_
_atom_site_aniso_label
_atom_site_aniso_U_11
_atom_site_aniso_U_22
_atom_site_aniso_U_33
_atom_site_aniso_U_23
_atom_site_aniso_U_13
_atom_site_aniso_U_12
Tb1 0.03710(18) 0.03987(19) 0.03206(19) 0.00627(14) 0.00141(14) 0.00189(14)
Tb2 0.02994(16) 0.03733(18) 0.02719(18) 0.00448(13) -0.00165(13) -0.00138(13)
Cl1 0.125(3) 0.581(11) 0.131(4) 0.098(5) 0.035(3) 0.118(5)
Cl2 0.139(3) 0.143(3) 0.128(3) 0.001(2) 0.003(2) -0.001(2)
Cl3 0.169(4) 0.167(4) 0.185(4) 0.003(3) 0.032(3) -0.051(3)
O1 0.060(3) 0.059(4) 0.062(4) 0.025(3) 0.007(3) 0.005(3)
O2 0.034(2) 0.045(3) 0.033(3) 0.008(2) 0.0042(19) 0.0069(19)
O3 0.044(3) 0.047(3) 0.035(3) 0.011(2) -0.001(2) -0.009(2)
O4 0.085(4) 0.050(3) 0.060(4) 0.012(3) -0.007(3) -0.010(3)
O5 0.042(3) 0.047(3) 0.043(3) 0.001(2) -0.014(2) -0.002(2)
O6 0.037(2) 0.052(3) 0.033(3) 0.002(2) -0.002(2) 0.001(2)
O7 0.027(2) 0.042(3) 0.028(2) 0.0017(19) 0.0005(18) 0.0025(18)
O8 0.042(3) 0.052(3) 0.027(3) 0.005(2) 0.000(2) 0.000(2)
O9 0.055(3) 0.040(3) 0.038(3) 0.001(2) -0.003(2) 0.002(2)
O10 0.066(3) 0.042(3) 0.035(3) 0.004(2) 0.000(2) 0.000(2)
O11 0.048(3) 0.038(3) 0.071(4) 0.004(3) 0.004(2) -0.008(2)
O12 0.080(4) 0.048(3) 0.080(4) 0.017(3) -0.005(3) -0.007(3)
O13 0.044(3) 0.088(4) 0.054(3) -0.006(3) -0.004(2) -0.003(3)
O14 0.072(4) 0.089(5) 0.072(4) 0.020(4) -0.034(3) -0.012(3)
N1 0.042(3) 0.050(4) 0.043(4) 0.012(3) -0.001(3) 0.011(3)
N2 0.040(3) 0.061(4) 0.046(4) 0.016(3) 0.007(3) 0.014(3)
N3 0.034(3) 0.063(4) 0.039(4) 0.013(3) 0.003(3) 0.005(3)
N4 0.046(3) 0.036(3) 0.026(3) 0.001(2) -0.006(3) -0.006(2)
N5 0.035(3) 0.048(3) 0.024(3) 0.003(3) -0.009(2) 0.001(2)
N6 0.032(3) 0.038(3) 0.028(3) -0.001(2) -0.006(2) 0.001(2)
C1 0.076(6) 0.068(6) 0.091(7) 0.039(5) 0.017(5) 0.024(5)
C2 0.056(5) 0.056(5) 0.055(5) 0.010(4) 0.000(4) 0.013(4)
C3 0.060(5) 0.065(5) 0.073(6) 0.023(5) 0.007(4) 0.027(4)
C4 0.049(4) 0.073(6) 0.073(6) 0.010(5) 0.009(4) 0.028(4)
C5 0.052(4) 0.067(5) 0.053(5) 0.012(4) 0.010(4) 0.017(4)
C6 0.038(4) 0.055(5) 0.042(4) 0.002(4) 0.000(3) 0.013(3)
C7 0.032(4) 0.053(5) 0.044(5) 0.006(4) 0.000(3) 0.006(3)
C8 0.035(4) 0.087(6) 0.051(5) 0.021(4) 0.006(4) 0.007(4)
C9 0.037(4) 0.069(5) 0.055(5) 0.026(4) -0.001(4) -0.003(4)
C10 0.050(5) 0.120(8) 0.083(7) 0.053(6) 0.018(5) -0.002(5)
C11 0.065(6) 0.142(10) 0.089(8) 0.080(7) -0.010(5) -0.044(6)
C12 0.059(5) 0.084(7) 0.072(6) 0.040(5) -0.018(5) -0.027(5)
C13 0.049(4) 0.069(6) 0.041(5) 0.018(4) -0.018(4) -0.024(4)
C14 0.037(4) 0.058(5) 0.033(4) 0.016(3) -0.014(3) -0.015(3)
C15 0.199(12) 0.063(7) 0.127(10) 0.045(7) 0.036(9) 0.024(7)
C16 0.063(5) 0.049(4) 0.038(4) 0.006(3) -0.015(4) 0.002(4)
C17 0.054(4) 0.031(4) 0.030(4) 0.000(3) -0.006(3) -0.007(3)
C18 0.067(5) 0.058(5) 0.020(4) -0.011(3) 0.002(3) -0.003(4)
C19 0.061(5) 0.064(5) 0.043(5) -0.013(4) 0.005(4) 0.008(4)
C20 0.047(4) 0.066(5) 0.035(4) 0.000(4) 0.003(3) 0.006(4)
C21 0.041(4) 0.035(4) 0.034(4) -0.001(3) -0.003(3) -0.007(3)
C22 0.042(4) 0.030(4) 0.027(4) -0.004(3) -0.003(3) 0.006(3)
C23 0.029(3) 0.041(4) 0.038(4) 0.004(3) -0.010(3) -0.002(3)
C24 0.031(3) 0.041(4) 0.028(4) -0.001(3) -0.002(3) -0.004(3)
C25 0.036(3) 0.058(5) 0.036(4) 0.001(4) 0.000(3) 0.004(3)
C26 0.033(4) 0.073(5) 0.052(5) 0.001(4) 0.012(3) 0.006(4)
C27 0.049(4) 0.061(5) 0.035(4) -0.001(4) 0.008(3) -0.005(4)
C28 0.037(4) 0.041(4) 0.030(4) 0.001(3) -0.002(3) 0.001(3)
C29 0.036(3) 0.031(4) 0.031(4) -0.001(3) 0.005(3) -0.004(3)
C30 0.062(5) 0.075(6) 0.031(4) 0.008(4) -0.001(4) 0.010(4)
C31 0.043(4) 0.040(4) 0.044(5) -0.002(4) -0.004(3) 0.000(3)
C32 0.081(6) 0.052(5) 0.036(4) -0.008(4) 0.004(4) 0.004(4)
C33 0.36(2) 0.094(9) 0.095(10) -0.027(8) -0.016(11) 0.114(12)
C34 0.118(10) 0.219(15) 0.191(15) -0.155(13) -0.023(10) 0.003(10)
C35 0.223(14) 0.108(9) 0.127(10) -0.061(8) 0.109(10) -0.035(9)
C36 0.057(5) 0.063(5) 0.029(4) -0.003(4) 0.010(3) -0.009(4)
C37 0.071(5) 0.068(6) 0.043(5) 0.014(4) -0.011(4) -0.029(4)
C38 0.167(13) 0.36(3) 0.120(12) 0.113(14) -0.097(11) -0.121(14)
C39 0.053(7) 0.32(2) 0.36(2) -0.22(2) -0.040(11) 0.038(10)
C40 0.132(10) 0.124(12) 0.29(2) 0.057(12) -0.104(11) -0.075(9)
C41 0.046(5) 0.074(6) 0.054(5) -0.001(5) -0.003(4) 0.002(4)
C42 0.057(5) 0.097(7) 0.062(6) 0.020(5) -0.025(5) -0.001(5)
C43 0.106(8) 0.179(13) 0.102(9) 0.030(8) -0.061(7) -0.048(8)
C44 0.188(14) 0.36(2) 0.148(13) -0.084(14) -0.094(11) 0.202(16)
C45 0.109(9) 0.247(16) 0.109(10) 0.092(10) -0.051(8) -0.050(9)
C46 0.091(8) 0.203(13) 0.071(8) -0.030(8) 0.006(6) 0.008(8)

loop_
_atom_type_symbol
_atom_type_description
_atom_type_scat_dispersion_real
_atom_type_scat_dispersion_imag
_atom_type_scat_source
C C 0.0033 0.0016 'International Tables Vol C Tables 4.2.6.8 and 6.1.1.4'
H H 0.0000 0.0000 'International Tables Vol C Tables 4.2.6.8 and 6.1.1.4'
N N 0.0061 0.0033 'International Tables Vol C Tables 4.2.6.8 and 6.1.1.4'
O O 0.0106 0.0060 'International Tables Vol C Tables 4.2.6.8 and 6.1.1.4'
Cl Cl 0.1484 0.1585 'International Tables Vol C Tables 4.2.6.8 and 6.1.1.4'
Tb Tb -0.1723 4.1537 'International Tables Vol C Tables 4.2.6.8 and 6.1.1.4'

loop_
_geom_angle_atom_site_label_1
_geom_angle_atom_site_label_2
_geom_angle_atom_site_label_3
_geom_angle
_geom_angle_site_symmetry_3
O13 Tb1 O11 123.93(18) .
O13 Tb1 O10 153.28(16) .
O11 Tb1 O10 80.69(17) .
O13 Tb1 O2 83.40(16) .
O11 Tb1 O2 149.62(15) .
O10 Tb1 O2 76.09(15) .
O13 Tb1 O7 106.85(16) .
O11 Tb1 O7 87.39(14) .
O10 Tb1 O7 82.36(14) .
O2 Tb1 O7 70.45(13) .
O13 Tb1 O1 84.63(19) .
O11 Tb1 O1 71.56(16) .
O10 Tb1 O1 95.26(17) .
O2 Tb1 O1 129.50(15) .
O7 Tb1 O1 158.90(14) .
O13 Tb1 N1 80.20(18) .
O11 Tb1 N1 126.69(18) .
O10 Tb1 N1 75.88(17) .
O2 Tb1 N1 65.74(16) .
O7 Tb1 N1 134.47(16) .
O1 Tb1 N1 63.91(17) .
O13 Tb1 O8 70.58(16) .
O11 Tb1 O8 69.55(15) .
O10 Tb1 O8 133.77(14) .
O2 Tb1 O8 114.39(13) .
O7 Tb1 O8 62.30(13) .
O1 Tb1 O8 107.21(15) .
N1 Tb1 O8 150.33(16) .
O13 Tb1 Tb2 101.10(14) .
O11 Tb1 Tb2 117.67(12) .
O10 Tb1 Tb2 71.54(11) .
O2 Tb1 Tb2 35.60(9) .
O7 Tb1 Tb2 35.54(9) .
O1 Tb1 Tb2 161.19(12) .
N1 Tb1 Tb2 99.13(13) .
O8 Tb1 Tb2 91.58(9) .
O3 Tb2 O9 135.22(15) .
O3 Tb2 O7 143.85(14) .
O9 Tb2 O7 80.07(14) .
O3 Tb2 O2 121.90(14) .
O9 Tb2 O2 71.51(14) .
O7 Tb2 O2 69.99(13) .
O3 Tb2 O5 78.71(15) .
O9 Tb2 O5 138.48(15) .
O7 Tb2 O5 74.75(14) .
O2 Tb2 O5 69.08(14) .
O3 Tb2 O6 73.03(14) .
O9 Tb2 O6 69.06(15) .
O7 Tb2 O6 127.64(13) .
O2 Tb2 O6 131.39(14) .
O5 Tb2 O6 151.31(15) .
O3 Tb2 N3 71.27(17) .
O9 Tb2 N3 82.19(17) .
O7 Tb2 N3 132.57(15) .
O2 Tb2 N3 62.70(16) .
O5 Tb2 N3 91.07(17) .
O6 Tb2 N3 84.65(16) .
O3 Tb2 N6 109.15(15) .
O9 Tb2 N6 73.35(14) .
O7 Tb2 N6 68.42(14) .
O2 Tb2 N6 128.94(14) .
O5 Tb2 N6 124.33(15) .
O6 Tb2 N6 62.82(15) .
N3 Tb2 N6 144.43(17) .
O3 Tb2 N4 70.51(14) .
O9 Tb2 N4 141.32(14) .
O7 Tb2 N4 75.29(13) .
O2 Tb2 N4 124.74(14) .
O5 Tb2 N4 61.01(14) .
O6 Tb2 N4 103.84(14) .
N3 Tb2 N4 136.14(17) .
N6 Tb2 N4 70.06(14) .
O3 Tb2 Tb1 149.21(10) .
O9 Tb2 Tb1 67.41(11) .
O7 Tb2 Tb1 35.52(9) .
O2 Tb2 Tb1 35.15(9) .
O5 Tb2 Tb1 72.96(11) .
O6 Tb2 Tb1 135.71(10) .
N3 Tb2 Tb1 97.14(13) .
N6 Tb2 Tb1 96.80(11) .
N4 Tb2 Tb1 104.79(10) .
C1 O1 Tb1 125.8(4) .
C1 O1 H1 111(2) .
Tb1 O1 H1 105(4) .
C7 O2 Tb1 122.4(4) .
C7 O2 Tb2 118.4(4) .
Tb1 O2 Tb2 109.25(15) .
C14 O3 Tb2 138.5(4) .
C13 O4 C15 117.1(7) .
C16 O5 Tb2 125.3(4) .
C16 O5 H5 110(2) .
Tb2 O5 H5 120(3) .
C22 O6 Tb2 122.8(4) .
C29 O7 Tb1 117.6(3) .
C29 O7 Tb2 133.4(4) .
Tb1 O7 Tb2 108.95(14) .
C28 O8 C30 117.4(5) .
C28 O8 Tb1 111.3(3) .
C30 O8 Tb1 124.1(4) .
C31 O9 Tb2 139.2(4) .
C31 O10 Tb1 133.3(4) .
C36 O11 Tb1 138.0(5) .
C41 O13 Tb1 142.9(5) .
C2 N1 C6 118.5(6) .
C2 N1 Tb1 123.6(5) .
C6 N1 Tb1 117.8(4) .
C7 N2 N3 110.6(5) .
C8 N3 N2 112.9(5) .
C8 N3 Tb2 130.0(5) .
N2 N3 Tb2 116.7(4) .
C17 N4 C21 116.3(5) .
C17 N4 Tb2 110.4(4) .
C21 N4 Tb2 127.1(4) .
C22 N5 N6 117.0(5) .
C22 N5 H5A 121.5 .
N6 N5 H5A 121.5 .
C23 N6 N5 114.5(5) .
C23 N6 Tb2 130.8(4) .
N5 N6 Tb2 114.5(3) .
O1 C1 C2 110.5(6) .
O1 C1 H1A 109.5 .
C2 C1 H1A 109.5 .
O1 C1 H1B 109.5 .
C2 C1 H1B 109.5 .
H1A C1 H1B 108.1 .
N1 C2 C3 122.5(7) .
N1 C2 C1 116.1(6) .
C3 C2 C1 121.4(7) .
C4 C3 C2 118.8(7) .
C4 C3 H3 120.6 .
C2 C3 H3 120.6 .
C3 C4 C5 120.0(7) .
C3 C4 H4 120.0 .
C5 C4 H4 120.0 .
C4 C5 C6 118.4(7) .
C4 C5 H5B 120.8 .
C6 C5 H5B 120.8 .
N1 C6 C5 121.8(6) .
N1 C6 C7 114.7(6) .
C5 C6 C7 123.5(6) .
N2 C7 O2 124.9(6) .
N2 C7 C6 117.8(6) .
O2 C7 C6 117.2(6) .
N3 C8 C9 127.2(7) .
N3 C8 H8 116.4 .
C9 C8 H8 116.4 .
C14 C9 C10 120.5(7) .
C14 C9 C8 122.4(6) .
C10 C9 C8 116.8(7) .
C11 C10 C9 121.4(9) .
C11 C10 H10 119.3 .
C9 C10 H10 119.3 .
C10 C11 C12 119.2(8) .
C10 C11 H11 120.4 .
C12 C11 H11 120.4 .
C13 C12 C11 120.6(8) .
C13 C12 H12 119.7 .
C11 C12 H12 119.7 .
O4 C13 C12 124.3(8) .
O4 C13 C14 114.4(6) .
C12 C13 C14 121.4(8) .
O3 C14 C9 124.2(6) .
O3 C14 C13 119.1(6) .
C9 C14 C13 116.7(6) .
O4 C15 H15A 109.5 .
O4 C15 H15B 109.5 .
H15A C15 H15B 109.5 .
O4 C15 H15C 109.5 .
H15A C15 H15C 109.5 .
H15B C15 H15C 109.5 .
O5 C16 C17 113.3(5) .
O5 C16 H16A 108.9 .
C17 C16 H16A 108.9 .
O5 C16 H16B 108.9 .
C17 C16 H16B 108.9 .
H16A C16 H16B 107.7 .
N4 C17 C18 123.3(6) .
N4 C17 C16 118.9(6) .
C18 C17 C16 117.7(6) .
C19 C18 C17 119.4(6) .
C19 C18 H18 120.3 .
C17 C18 H18 120.3 .
C18 C19 C20 118.4(7) .
C18 C19 H19 120.8 .
C20 C19 H19 120.8 .
C21 C20 C19 119.2(7) .
C21 C20 H20 120.4 .
C19 C20 H20 120.4 .
N4 C21 C20 123.3(6) .
N4 C21 C22 118.9(6) 5_657
C20 C21 C22 117.7(6) 5_657
O6 C22 N5 122.8(6) .
O6 C22 C21 120.6(6) 5_657
N5 C22 C21 116.6(5) 5_657
N6 C23 C24 125.7(5) .
N6 C23 H23 117.1 .
C24 C23 H23 117.1 .
C25 C24 C29 119.6(6) .
C25 C24 C23 117.8(5) .
C29 C24 C23 122.5(5) .
C26 C25 C24 121.1(6) .
C26 C25 H25 119.5 .
C24 C25 H25 119.5 .
C25 C26 C27 120.8(6) .
C25 C26 H26 119.6 .
C27 C26 H26 119.6 .
C28 C27 C26 118.9(6) .
C28 C27 H27 120.5 .
C26 C27 H27 120.5 .
O8 C28 C27 125.3(6) .
O8 C28 C29 113.0(5) .
C27 C28 C29 121.7(6) .
O7 C29 C24 123.9(5) .
O7 C29 C28 118.4(5) .
C24 C29 C28 117.7(5) .
O8 C30 H30A 109.5 .
O8 C30 H30B 109.5 .
H30A C30 H30B 109.5 .
O8 C30 H30C 109.5 .
H30A C30 H30C 109.5 .
H30B C30 H30C 109.5 .
O10 C31 O9 125.9(6) .
O10 C31 C32 118.5(6) .
O9 C31 C32 115.6(6) .
C35 C32 C34 107.7(10) .
C35 C32 C33 110.8(9) .
C34 C32 C33 110.2(10) .
C35 C32 C31 110.2(7) .
C34 C32 C31 107.3(6) .
C33 C32 C31 110.5(7) .
C32 C33 H33A 109.5 .
C32 C33 H33B 109.5 .
H33A C33 H33B 109.5 .
C32 C33 H33C 109.5 .
H33A C33 H33C 109.5 .
H33B C33 H33C 109.5 .
C32 C34 H34A 109.5 .
C32 C34 H34B 109.5 .
H34A C34 H34B 109.5 .
C32 C34 H34C 109.5 .
H34A C34 H34C 109.5 .
H34B C34 H34C 109.5 .
C32 C35 H35A 109.5 .
C32 C35 H35B 109.5 .
H35A C35 H35B 109.5 .
C32 C35 H35C 109.5 .
H35A C35 H35C 109.5 .
H35B C35 H35C 109.5 .
O12 C36 O11 123.1(7) .
O12 C36 C37 119.4(7) .
O11 C36 C37 117.5(7) .
C39 C37 C38 114.1(12) .
C39 C37 C40 107.3(11) .
C38 C37 C40 106.8(10) .
C39 C37 C36 108.8(8) .
C38 C37 C36 107.4(7) .
C40 C37 C36 112.5(8) .
C37 C38 H38A 109.5 .
C37 C38 H38B 109.5 .
H38A C38 H38B 109.5 .
C37 C38 H38C 109.5 .
H38A C38 H38C 109.5 .
H38B C38 H38C 109.5 .
C37 C39 H39A 109.5 .
C37 C39 H39B 109.5 .
H39A C39 H39B 109.5 .
C37 C39 H39C 109.5 .
H39A C39 H39C 109.5 .
H39B C39 H39C 109.5 .
C37 C40 H40A 109.5 .
C37 C40 H40B 109.5 .
H40A C40 H40B 109.5 .
C37 C40 H40C 109.5 .
H40A C40 H40C 109.5 .
H40B C40 H40C 109.5 .
O14 C41 O13 124.5(7) .
O14 C41 C42 118.0(7) .
O13 C41 C42 117.4(8) .
C44 C42 C45 116.0(11) .
C44 C42 C41 107.1(8) .
C45 C42 C41 110.0(7) .
C44 C42 C43 109.2(10) .
C45 C42 C43 105.2(9) .
C41 C42 C43 109.2(7) .
C42 C43 H43A 109.5 .
C42 C43 H43B 109.5 .
H43A C43 H43B 109.5 .
C42 C43 H43C 109.5 .
H43A C43 H43C 109.5 .
H43B C43 H43C 109.5 .
C42 C44 H44A 109.5 .
C42 C44 H44B 109.5 .
H44A C44 H44B 109.5 .
C42 C44 H44C 109.5 .
H44A C44 H44C 109.5 .
H44B C44 H44C 109.5 .
C42 C45 H45A 109.5 .
C42 C45 H45B 109.5 .
H45A C45 H45B 109.5 .
C42 C45 H45C 109.5 .
H45A C45 H45C 109.5 .
H45B C45 H45C 109.5 .
Cl1 C46 Cl2 109.4(6) .
Cl1 C46 Cl3 112.1(8) .
Cl2 C46 Cl3 109.9(6) .
Cl1 C46 H46 108.4 .
Cl2 C46 H46 108.4 .
Cl3 C46 H46 108.4 .

loop_
_geom_bond_atom_site_label_1
_geom_bond_atom_site_label_2
_geom_bond_distance
_geom_bond_site_symmetry_2
Tb1 O13 2.267(5) .
Tb1 O11 2.298(4) .
Tb1 O10 2.310(5) .
Tb1 O2 2.352(4) .
Tb1 O7 2.370(4) .
Tb1 O1 2.425(5) .
Tb1 N1 2.496(5) .
Tb1 O8 2.604(4) .
Tb1 Tb2 3.8577(4) .
Tb2 O3 2.310(4) .
Tb2 O9 2.338(4) .
Tb2 O7 2.371(4) .
Tb2 O2 2.379(4) .
Tb2 O5 2.437(4) .
Tb2 O6 2.457(4) .
Tb2 N3 2.503(5) .
Tb2 N6 2.597(5) .
Tb2 N4 2.848(5) .
Cl1 C46 1.667(11) .
Cl2 C46 1.724(11) .
Cl3 C46 1.743(12) .
O1 C1 1.423(8) .
O1 H1 0.849(10) .
O2 C7 1.307(7) .
O3 C14 1.312(7) .
O4 C13 1.367(9) .
O4 C15 1.420(9) .
O5 C16 1.400(8) .
O5 H5 0.850(10) .
O6 C22 1.232(7) .
O7 C29 1.325(6) .
O8 C28 1.372(7) .
O8 C30 1.413(7) .
O9 C31 1.262(8) .
O10 C31 1.242(8) .
O11 C36 1.262(8) .
O12 C36 1.249(8) .
O13 C41 1.248(9) .
O14 C41 1.243(9) .
N1 C2 1.333(8) .
N1 C6 1.347(8) .
N2 C7 1.283(8) .
N2 N3 1.413(7) .
N3 C8 1.290(8) .
N4 C17 1.335(7) .
N4 C21 1.355(7) .
N5 C22 1.331(7) .
N5 N6 1.392(6) .
N5 H5A 0.8600 .
N6 C23 1.279(7) .
C1 C2 1.515(10) .
C1 H1A 0.9700 .
C1 H1B 0.9700 .
C2 C3 1.373(9) .
C3 C4 1.358(10) .
C3 H3 0.9300 .
C4 C5 1.379(9) .
C4 H4 0.9300 .
C5 C6 1.379(9) .
C5 H5B 0.9300 .
C6 C7 1.467(9) .
C8 C9 1.432(9) .
C8 H8 0.9300 .
C9 C14 1.399(9) .
C9 C10 1.403(9) .
C10 C11 1.359(12) .
C10 H10 0.9300 .
C11 C12 1.385(13) .
C11 H11 0.9300 .
C12 C13 1.380(10) .
C12 H12 0.9300 .
C13 C14 1.416(9) .
C15 H15A 0.9600 .
C15 H15B 0.9600 .
C15 H15C 0.9600 .
C16 C17 1.504(8) .
C16 H16A 0.9700 .
C16 H16B 0.9700 .
C17 C18 1.379(9) .
C18 C19 1.365(9) .
C18 H18 0.9300 .
C19 C20 1.378(9) .
C19 H19 0.9300 .
C20 C21 1.367(9) .
C20 H20 0.9300 .
C21 C22 1.482(8) 5_657
C22 C21 1.482(8) 5_657
C23 C24 1.441(8) .
C23 H23 0.9300 .
C24 C25 1.401(8) .
C24 C29 1.403(8) .
C25 C26 1.356(9) .
C25 H25 0.9300 .
C26 C27 1.392(9) .
C26 H26 0.9300 .
C27 C28 1.380(8) .
C27 H27 0.9300 .
C28 C29 1.413(8) .
C30 H30A 0.9600 .
C30 H30B 0.9600 .
C30 H30C 0.9600 .
C31 C32 1.541(9) .
C32 C35 1.496(12) .
C32 C34 1.507(12) .
C32 C33 1.527(12) .
C33 H33A 0.9600 .
C33 H33B 0.9600 .
C33 H33C 0.9600 .
C34 H34A 0.9600 .
C34 H34B 0.9600 .
C34 H34C 0.9600 .
C35 H35A 0.9600 .
C35 H35B 0.9600 .
C35 H35C 0.9600 .
C36 C37 1.517(10) .
C37 C39 1.446(14) .
C37 C38 1.462(14) .
C37 C40 1.495(13) .
C38 H38A 0.9600 .
C38 H38B 0.9600 .
C38 H38C 0.9600 .
C39 H39A 0.9600 .
C39 H39B 0.9600 .
C39 H39C 0.9600 .
C40 H40A 0.9600 .
C40 H40B 0.9600 .
C40 H40C 0.9600 .
C41 C42 1.537(10) .
C42 C44 1.491(14) .
C42 C45 1.513(12) .
C42 C43 1.546(13) .
C43 H43A 0.9600 .
C43 H43B 0.9600 .
C43 H43C 0.9600 .
C44 H44A 0.9600 .
C44 H44B 0.9600 .
C44 H44C 0.9600 .
C45 H45A 0.9600 .
C45 H45B 0.9600 .
C45 H45C 0.9600 .
C46 H46 0.9800 .
